data_1551552
loop_
_publ_author_name
'KUBO, Kanji'
'MATSUMOTO, Taisuke'
'TAKECHI, Haruko'

_publ_section_title
;
 Crystal Structure of 7-(Diethylamino)-3-(2-oxazolyl)coumarin
;
_journal_issue 0
_journal_name_full 'X-ray Structure Analysis Online'
_journal_page_first 3
_journal_paper_doi 10.2116/xraystruct.34.3
_journal_volume 34
_journal_year 2018
_chemical_formula_moiety 'C16 H16 N2 O3 '
_chemical_formula_sum 'C16 H16 N2 O3'
_chemical_formula_weight 284.31
_space_group_IT_number 15
_space_group_name_Hall '-C 2yc'
_space_group_name_H-M_alt 'C 1 2/c 1'
_symmetry_cell_setting monoclinic
_symmetry_Int_Tables_number 15
_symmetry_space_group_name_Hall '-C 2yc'
_symmetry_space_group_name_H-M 'C 1 2/c 1'
_cell_angle_alpha 90.0000
_cell_angle_beta 121.6625(9)
_cell_angle_gamma 90.0000
_cell_formula_units_Z 8
_cell_length_a 19.168(5)
_cell_length_b 13.233(3)
_cell_length_c 13.141(3)
_cell_measurement_reflns_used 3192
_cell_measurement_temperature 123.1
_cell_measurement_theta_max 27.5
_cell_measurement_theta_min 3.1
_cell_volume 2837.1(12)
_computing_cell_refinement CrystalClear
_computing_data_collection CrystalClear
_computing_data_reduction CrystalStructure
_computing_publication_material 'CrystalStructure 3.8'
_computing_structure_refinement CRYSTALS
_computing_structure_solution SHELXS97
_diffrn_ambient_temperature 123
_diffrn_detector_area_resol_mean 7.31
_diffrn_measured_fraction_theta_full 0.998
_diffrn_measured_fraction_theta_max 0.998
_diffrn_measurement_device_type 'Rigaku Saturn CCD'
_diffrn_measurement_method '\w scans'
_diffrn_radiation_type 'Mo K\a'
_diffrn_radiation_wavelength 0.71070
_diffrn_reflns_av_R_equivalents 0.044
_diffrn_reflns_limit_h_max 24
_diffrn_reflns_limit_h_min -24
_diffrn_reflns_limit_k_max 17
_diffrn_reflns_limit_k_min -17
_diffrn_reflns_limit_l_max 16
_diffrn_reflns_limit_l_min -17
_diffrn_reflns_number 17013
_diffrn_reflns_theta_full 27.48
_diffrn_reflns_theta_max 27.48
_exptl_absorpt_coefficient_mu 0.093
_exptl_absorpt_correction_T_max 0.989
_exptl_absorpt_correction_T_min 0.917
_exptl_absorpt_correction_type multi-scan
_exptl_absorpt_process_details 'Jacobson, R. (1998) Private communication'
_exptl_crystal_colour yellow
_exptl_crystal_density_diffrn 1.331
_exptl_crystal_density_method 'not measured'
_exptl_crystal_description prism
_exptl_crystal_F_000 1200.00
_exptl_crystal_size_max 0.15
_exptl_crystal_size_mid 0.12
_exptl_crystal_size_min 0.12
_refine_diff_density_max 0.54
_refine_diff_density_min -0.42
_refine_ls_extinction_method none
_refine_ls_goodness_of_fit_ref 1.198
_refine_ls_hydrogen_treatment constr
_refine_ls_number_parameters 206
_refine_ls_number_reflns 3251
_refine_ls_R_factor_gt 0.0603
_refine_ls_shift/su_max 0.0000
_refine_ls_structure_factor_coef Fsqd
_refine_ls_weighting_details 'w = 1/[0.0012Fo^2^ + 1.0000\s(Fo^2^)]/(4Fo^2^)'
_refine_ls_weighting_scheme calc
_refine_ls_wR_factor_ref 0.1797
_reflns_number_gt 2004
_reflns_number_total 3251
_reflns_threshold_expression F^2^>2.0\s(F^2^)
_cod_data_source_file 34_3_1.txt
_cod_data_source_block 1
_cod_original_sg_symbol_H-M 'C 2/c'
_cod_original_formula_sum 'C16 H16 N2 O3 '
_cod_database_code 1551552

loop_
_symmetry_equiv_pos_site_id
_symmetry_equiv_pos_as_xyz
1 +X,+Y,+Z
2 -X,+Y,1/2-Z
3 -X,-Y,-Z
4 +X,-Y,1/2+Z
5 1/2+X,1/2+Y,+Z
6 1/2-X,1/2+Y,1/2-Z
7 1/2-X,1/2-Y,-Z
8 1/2+X,1/2-Y,1/2+Z

loop_
_atom_site_label
_atom_site_type_symbol
_atom_site_fract_x
_atom_site_fract_y
_atom_site_fract_z
_atom_site_U_iso_or_equiv
_atom_site_adp_type
_atom_site_occupancy
_atom_site_symmetry_multiplicity
_atom_site_calc_flag
_atom_site_refinement_flags
O1 O 0.07761(9) 0.08089(12) 0.90201(13) 0.0268(4) Uani 1.00 1 d .
O2 O 0.15852(10) -0.03361(14) 0.89434(15) 0.0365(5) Uani 1.00 1 d .
O3 O 0.24045(10) -0.16978(13) 1.08405(15) 0.0338(4) Uani 1.00 1 d .
N1 N -0.10213(12) 0.33523(15) 0.89062(18) 0.0292(5) Uani 1.00 1 d .
N2 N 0.27172(12) -0.10157(14) 1.25727(17) 0.0286(5) Uani 1.00 1 d .
C1 C 0.13428(13) 0.00373(18) 0.9548(2) 0.0246(5) Uani 1.00 1 d .
C2 C 0.15972(13) -0.02350(16) 1.0763(2) 0.0219(5) Uani 1.00 1 d .
C3 C 0.12457(13) 0.02154(16) 1.13144(19) 0.0211(5) Uani 1.00 1 d .
C4 C 0.06385(12) 0.09831(16) 1.07318(19) 0.0201(5) Uani 1.00 1 d .
C5 C 0.02407(13) 0.14767(17) 1.1226(2) 0.0231(5) Uani 1.00 1 d .
C6 C -0.03045(13) 0.22396(17) 1.0635(2) 0.0251(5) Uani 1.00 1 d .
C7 C -0.04943(13) 0.25699(16) 0.9486(2) 0.0234(5) Uani 1.00 1 d .
C8 C -0.01195(13) 0.20470(17) 0.8963(2) 0.0251(5) Uani 1.00 1 d .
C9 C 0.04334(13) 0.12795(17) 0.9588(2) 0.0223(5) Uani 1.00 1 d .
C10 C -0.11506(15) 0.37488(19) 0.7784(2) 0.0334(6) Uani 1.00 1 d .
C11 C -0.18049(16) 0.3184(2) 0.6692(2) 0.0426(7) Uani 1.00 1 d .
C12 C -0.14162(15) 0.38971(19) 0.9438(2) 0.0330(6) Uani 1.00 1 d .
C13 C -0.0874(2) 0.4712(2) 1.0316(3) 0.0543(9) Uani 1.00 1 d .
C14 C 0.22505(13) -0.09777(17) 1.1407(2) 0.0235(5) Uani 1.00 1 d .
C15 C 0.32308(14) -0.18291(18) 1.2785(2) 0.0306(6) Uani 1.00 1 d .
C16 C 0.30428(14) -0.2243(2) 1.1747(2) 0.0312(6) Uani 1.00 1 d .
H1 H 0.1407 0.0015 1.2103 0.025 Uiso 1.00 1 c R
H2 H 0.0352 0.1277 1.1992 0.029 Uiso 1.00 1 c R
H3 H -0.0564 0.2558 1.0999 0.031 Uiso 1.00 1 c R
H4 H -0.0246 0.2221 0.8182 0.032 Uiso 1.00 1 c R
H5 H -0.1317 0.4466 0.7711 0.042 Uiso 1.00 1 c R
H6 H -0.0628 0.3702 0.7804 0.042 Uiso 1.00 1 c R
H7 H -0.1552 0.2625 0.6510 0.053 Uiso 1.00 1 c R
H8 H -0.2071 0.3646 0.6008 0.053 Uiso 1.00 1 c R
H9 H -0.2214 0.2915 0.6852 0.052 Uiso 1.00 1 c R
H10 H -0.1922 0.4219 0.8789 0.042 Uiso 1.00 1 c R
H11 H -0.1561 0.3406 0.9867 0.042 Uiso 1.00 1 c R
H12 H -0.0552 0.4423 1.1120 0.069 Uiso 1.00 1 c R
H13 H -0.1218 0.5261 1.0315 0.070 Uiso 1.00 1 c R
H14 H -0.0504 0.4979 1.0077 0.069 Uiso 1.00 1 c R
H15 H 0.3652 -0.2056 1.3551 0.034 Uiso 1.00 1 c R
H16 H 0.3302 -0.2814 1.1648 0.038 Uiso 1.00 1 c R

loop_
_atom_site_aniso_label
_atom_site_aniso_U_11
_atom_site_aniso_U_22
_atom_site_aniso_U_33
_atom_site_aniso_U_12
_atom_site_aniso_U_13
_atom_site_aniso_U_23
O1 0.0319(8) 0.0310(9) 0.0219(8) 0.0092(6) 0.0172(7) 0.0036(6)
O2 0.0443(10) 0.0445(11) 0.0278(9) 0.0165(8) 0.0237(8) 0.0029(7)
O3 0.0358(9) 0.0332(9) 0.0301(9) 0.0106(7) 0.0158(8) 0.0009(7)
N1 0.0329(10) 0.0248(10) 0.0369(11) 0.0084(8) 0.0232(9) 0.0069(8)
N2 0.0308(10) 0.0233(10) 0.0257(10) 0.0061(8) 0.0107(9) -0.0006(8)
C1 0.0252(11) 0.0281(12) 0.0225(11) 0.0046(9) 0.0139(10) -0.0001(9)
C2 0.0236(10) 0.0221(11) 0.0203(11) -0.0009(8) 0.0116(9) -0.0027(8)
C3 0.0232(10) 0.0234(11) 0.0168(10) -0.0042(8) 0.0106(9) -0.0016(8)
C4 0.0201(10) 0.0212(10) 0.0191(10) -0.0029(8) 0.0103(9) -0.0017(8)
C5 0.0253(11) 0.0236(11) 0.0229(11) -0.0050(8) 0.0143(9) -0.0033(9)
C6 0.0245(11) 0.0242(11) 0.0293(12) -0.0017(9) 0.0159(10) -0.0047(9)
C7 0.0210(10) 0.0196(10) 0.0297(12) 0.0020(8) 0.0136(9) 0.0012(9)
C8 0.0269(11) 0.0259(11) 0.0275(12) 0.0038(8) 0.0178(10) 0.0040(9)
C9 0.0227(11) 0.0245(11) 0.0257(11) -0.0031(8) 0.0168(9) -0.0056(9)
C10 0.0366(13) 0.0282(12) 0.0414(14) 0.0084(10) 0.0245(12) 0.0131(11)
C11 0.0421(15) 0.0494(17) 0.0380(15) 0.0046(13) 0.0221(13) 0.0092(13)
C12 0.0342(13) 0.0289(13) 0.0425(15) 0.0092(10) 0.0248(12) 0.0019(11)
C13 0.069(2) 0.0364(16) 0.067(2) 0.0037(14) 0.0423(18) -0.0091(14)
C14 0.0226(11) 0.0224(11) 0.0261(12) -0.0014(8) 0.0132(10) -0.0014(9)
C15 0.0279(12) 0.0237(11) 0.0329(13) 0.0061(9) 0.0111(10) 0.0050(10)
C16 0.0290(12) 0.0332(13) 0.0316(13) 0.0115(10) 0.0161(11) 0.0071(10)

loop_
_atom_type_symbol
_atom_type_description
_atom_type_scat_dispersion_real
_atom_type_scat_dispersion_imag
_atom_type_scat_source
C C 0.003 0.002
;
International Tables for Crystallography
(1992, Vol. C, Tables 4.2.6.8 and 6.1.1.4)
;
H H 0.000 0.000
;
International Tables for Crystallography
(1992, Vol. C, Table 6.1.1.4)
;
N N 0.006 0.003
;
International Tables for Crystallography
(1992, Vol. C, Tables 4.2.6.8 and 6.1.1.4)
;
O O 0.011 0.006
;
International Tables for Crystallography
(1992, Vol. C, Tables 4.2.6.8 and 6.1.1.4)
;

loop_
_geom_angle_atom_site_label_1
_geom_angle_atom_site_label_2
_geom_angle_atom_site_label_3
_geom_angle
_geom_angle_publ_flag
C1 O1 C9 122.34(19) yes
C14 O3 C16 104.34(18) yes
C7 N1 C10 121.3(2) yes
C7 N1 C12 121.6(2) yes
C10 N1 C12 116.77(19) yes
C14 N2 C15 104.0(2) yes
O1 C1 O2 116.2(2) yes
O1 C1 C2 117.3(2) yes
O2 C1 C2 126.6(2) yes
C1 C2 C3 120.27(19) yes
C1 C2 C14 119.7(2) yes
C3 C2 C14 120.0(2) yes
C2 C3 C4 121.3(2) yes
C3 C4 C5 125.0(2) yes
C3 C4 C9 117.9(2) yes
C5 C4 C9 117.12(19) yes
C4 C5 C6 121.5(2) yes
C5 C6 C7 121.6(2) yes
N1 C7 C6 121.8(2) yes
N1 C7 C8 121.2(2) yes
C6 C7 C8 117.06(19) yes
C7 C8 C9 119.9(2) yes
O1 C9 C4 120.84(18) yes
O1 C9 C8 116.4(2) yes
C4 C9 C8 122.8(2) yes
N1 C10 C11 113.3(2) yes
N1 C12 C13 113.2(2) yes
O3 C14 N2 114.23(18) yes
O3 C14 C2 122.04(19) yes
N2 C14 C2 123.7(2) yes
N2 C15 C16 109.40(19) yes
O3 C16 C15 108.0(2) yes
C2 C3 H1 119.4 no
C4 C3 H1 119.4 no
C4 C5 H2 119.2 no
C6 C5 H2 119.2 no
C5 C6 H3 119.2 no
C7 C6 H3 119.2 no
C7 C8 H4 120.1 no
C9 C8 H4 120.1 no
N1 C10 H5 108.5 no
N1 C10 H6 108.5 no
C11 C10 H5 108.5 no
C11 C10 H6 108.5 no
H5 C10 H6 109.5 no
C10 C11 H7 109.5 no
C10 C11 H8 109.5 no
C10 C11 H9 109.5 no
H7 C11 H8 109.5 no
H7 C11 H9 109.5 no
H8 C11 H9 109.5 no
N1 C12 H10 108.5 no
N1 C12 H11 108.5 no
C13 C12 H10 108.5 no
C13 C12 H11 108.5 no
H10 C12 H11 109.5 no
C12 C13 H12 109.5 no
C12 C13 H13 109.5 no
C12 C13 H14 109.5 no
H12 C13 H13 109.5 no
H12 C13 H14 109.5 no
H13 C13 H14 109.5 no
N2 C15 H15 125.3 no
C16 C15 H15 125.3 no
O3 C16 H16 126.0 no
C15 C16 H16 126.0 no

loop_
_geom_bond_atom_site_label_1
_geom_bond_atom_site_label_2
_geom_bond_distance
_geom_bond_publ_flag
O1 C1 1.383(2) yes
O1 C9 1.375(3) yes
O2 C1 1.216(3) yes
O3 C14 1.334(3) yes
O3 C16 1.381(2) yes
N1 C7 1.366(2) yes
N1 C10 1.459(3) yes
N1 C12 1.462(4) yes
N2 C14 1.308(2) yes
N2 C15 1.385(3) yes
C1 C2 1.449(3) yes
C2 C3 1.359(4) yes
C2 C14 1.462(2) yes
C3 C4 1.427(2) yes
C4 C5 1.397(4) yes
C4 C9 1.395(3) yes
C5 C6 1.365(2) yes
C6 C7 1.424(3) yes
C7 C8 1.409(4) yes
C8 C9 1.384(2) yes
C10 C11 1.517(3) yes
C12 C13 1.521(3) yes
C15 C16 1.332(4) yes
C3 H1 0.950 no
C5 H2 0.950 no
C6 H3 0.950 no
C8 H4 0.950 no
C10 H5 0.990 no
C10 H6 0.990 no
C11 H7 0.980 no
C11 H8 0.980 no
C11 H9 0.980 no
C12 H10 0.990 no
C12 H11 0.990 no
C13 H12 0.980 no
C13 H13 0.980 no
C13 H14 0.980 no
C15 H15 0.950 no
C16 H16 0.950 no

loop_
_geom_contact_atom_site_label_1
_geom_contact_atom_site_label_2
_geom_contact_distance
_geom_contact_site_symmetry_2
O1 O1 3.5120(17) 2_556
O1 C5 3.520(2) 3_557
O2 C3 3.166(3) 4_554
O2 C5 3.465(2) 4_554
O2 C16 3.503(3) 7_547
O3 O3 3.220(2) 7_547
O3 N1 3.586(3) 3_557
O3 C6 3.505(2) 3_557
O3 C12 3.386(3) 3_557
O3 C16 3.346(3) 7_547
N1 O3 3.586(3) 3_557
N2 C12 3.515(3) 8_555
C1 C5 3.320(3) 3_557
C1 C6 3.549(3) 3_557
C2 C5 3.504(2) 3_557
C2 C6 3.431(2) 3_557
C3 O2 3.166(3) 4_555
C3 C4 3.549(2) 3_557
C3 C8 3.596(3) 3_557
C3 C9 3.416(3) 3_557
C4 C3 3.549(2) 3_557
C4 C4 3.394(2) 3_557
C4 C9 3.529(3) 3_557
C4 C15 3.528(2) 6_557
C5 O1 3.520(2) 3_557
C5 O2 3.465(2) 4_555
C5 C1 3.320(3) 3_557
C5 C2 3.504(2) 3_557
C5 C15 3.362(3) 6_557
C5 C16 3.404(2) 6_557
C6 O3 3.505(2) 3_557
C6 C1 3.549(3) 3_557
C6 C2 3.431(2) 3_557
C8 C3 3.596(3) 3_557
C9 C3 3.416(3) 3_557
C9 C4 3.529(3) 3_557
C12 O3 3.386(3) 3_557
C12 N2 3.515(3) 8_454
C12 C16 3.441(3) 3_557
C15 C4 3.528(2) 6_547
C15 C5 3.362(3) 6_547
C16 O2 3.503(3) 7_547
C16 O3 3.346(3) 7_547
C16 C5 3.404(2) 6_547
C16 C12 3.441(3) 3_557
O1 H1 3.493 4_554
O1 H2 3.323 3_557
O1 H4 3.133 2_556
O1 H7 3.092 2_556
O2 H1 2.298 4_554
O2 H2 3.473 3_557
O2 H2 2.711 4_554
O2 H3 3.555 3_557
O2 H8 3.415 8_555
O2 H10 3.031 5_545
O2 H11 3.514 5_545
O2 H16 2.611 7_547
O3 H3 3.261 3_557
O3 H10 3.563 3_557
O3 H11 2.648 3_557
O3 H11 2.873 5_545
O3 H16 2.880 7_547
N1 H14 3.333 3_567
N2 H5 2.704 8_555
N2 H9 2.929 3_557
N2 H10 2.743 8_555
N2 H13 3.230 8_555
N2 H14 3.544 8_555
C1 H1 3.281 4_554
C1 H2 3.282 3_557
C1 H2 3.349 4_554
C1 H8 3.137 8_555
C1 H16 3.565 7_547
C2 H5 3.582 8_555
C2 H8 3.191 8_555
C3 H10 3.389 8_555
C3 H16 3.505 6_557
C4 H15 2.850 6_557
C4 H16 3.343 6_557
C5 H2 3.104 2_557
C5 H15 2.777 6_557
C5 H16 2.880 6_557
C6 H2 3.413 2_557
C6 H15 2.914 6_557
C6 H16 3.555 5_455
C7 H15 3.132 6_557
C8 H1 3.446 3_557
C8 H4 3.250 2_556
C8 H15 3.217 6_557
C9 H1 3.477 3_557
C9 H15 3.066 6_557
C10 H13 3.437 4_564
C10 H14 3.382 3_567
C11 H13 3.303 4_564
C12 H16 3.427 3_557
C13 H6 3.366 3_567
C13 H14 2.975 3_567
C14 H5 3.088 8_555
C14 H8 3.493 8_555
C14 H9 3.460 3_557
C14 H10 3.538 8_555
C14 H11 3.543 3_557
C15 H2 3.593 6_547
C15 H5 3.260 8_555
C15 H9 2.658 3_557
C15 H13 3.577 8_555
C16 H2 3.270 6_547
C16 H3 3.305 5_545
C16 H9 3.125 3_557
C16 H10 3.219 3_557
C16 H11 2.934 3_557
C16 H11 3.064 5_545
H1 O1 3.493 4_555
H1 O2 2.298 4_555
H1 C1 3.281 4_555
H1 C8 3.446 3_557
H1 C9 3.477 3_557
H1 H10 2.957 8_555
H1 H16 3.209 6_557
H2 O1 3.323 3_557
H2 O2 3.473 3_557
H2 O2 2.711 4_555
H2 C1 3.282 3_557
H2 C1 3.349 4_555
H2 C5 3.104 2_557
H2 C6 3.413 2_557
H2 C15 3.593 6_557
H2 C16 3.270 6_557
H2 H2 2.344 2_557
H2 H3 2.980 2_557
H2 H15 3.233 6_557
H2 H16 2.541 6_557
H3 O2 3.555 3_557
H3 O3 3.261 3_557
H3 C16 3.305 5_455
H3 H2 2.980 2_557
H3 H3 3.358 2_557
H3 H15 3.430 6_557
H3 H16 2.764 5_455
H4 O1 3.133 2_556
H4 C8 3.250 2_556
H4 H4 2.425 2_556
H4 H6 3.257 2_556
H4 H7 3.296 2_556
H5 N2 2.704 8_454
H5 C2 3.582 8_454
H5 C14 3.088 8_454
H5 C15 3.260 8_454
H5 H12 3.402 3_567
H5 H12 3.450 4_564
H5 H13 3.271 4_564
H5 H14 3.243 3_567
H6 C13 3.366 3_567
H6 H4 3.257 2_556
H6 H6 2.908 2_556
H6 H12 3.149 3_567
H6 H12 3.379 4_564
H6 H13 3.367 3_567
H6 H13 3.159 4_564
H6 H14 3.028 3_567
H7 O1 3.092 2_556
H7 H4 3.296 2_556
H7 H8 3.402 7_456
H7 H13 3.429 4_564
H8 O2 3.415 8_454
H8 C1 3.137 8_454
H8 C2 3.191 8_454
H8 C14 3.493 8_454
H8 H7 3.402 7_456
H8 H13 2.675 4_564
H9 N2 2.929 3_557
H9 C14 3.460 3_557
H9 C15 2.658 3_557
H9 C16 3.125 3_557
H9 H15 2.762 3_557
H9 H16 3.545 3_557
H10 O2 3.031 5_455
H10 O3 3.563 3_557
H10 N2 2.743 8_454
H10 C3 3.389 8_454
H10 C14 3.538 8_454
H10 C16 3.219 3_557
H10 H1 2.957 8_454
H10 H16 3.033 3_557
H11 O2 3.514 5_455
H11 O3 2.648 3_557
H11 O3 2.873 5_455
H11 C14 3.543 3_557
H11 C16 2.934 3_557
H11 C16 3.064 5_455
H11 H16 2.957 3_557
H11 H16 2.966 5_455
H12 H5 3.402 3_567
H12 H5 3.450 4_565
H12 H6 3.149 3_567
H12 H6 3.379 4_565
H12 H12 3.094 2_557
H12 H14 3.247 3_567
H13 N2 3.230 8_454
H13 C10 3.437 4_565
H13 C11 3.303 4_565
H13 C15 3.577 8_454
H13 H5 3.271 4_565
H13 H6 3.367 3_567
H13 H6 3.159 4_565
H13 H7 3.429 4_565
H13 H8 2.675 4_565
H13 H15 3.237 8_454
H14 N1 3.333 3_567
H14 N2 3.544 8_454
H14 C10 3.382 3_567
H14 C13 2.975 3_567
H14 H5 3.243 3_567
H14 H6 3.028 3_567
H14 H12 3.247 3_567
H14 H14 2.047 3_567
H14 H15 3.285 8_454
H15 C4 2.850 6_547
H15 C5 2.777 6_547
H15 C6 2.914 6_547
H15 C7 3.132 6_547
H15 C8 3.217 6_547
H15 C9 3.066 6_547
H15 H2 3.233 6_547
H15 H3 3.430 6_547
H15 H9 2.762 3_557
H15 H13 3.237 8_555
H15 H14 3.285 8_555
H16 O2 2.611 7_547
H16 O3 2.880 7_547
H16 C1 3.565 7_547
H16 C3 3.505 6_547
H16 C4 3.343 6_547
H16 C5 2.880 6_547
H16 C6 3.555 5_545
H16 C12 3.427 3_557
H16 H1 3.209 6_547
H16 H2 2.541 6_547
H16 H3 2.764 5_545
H16 H9 3.545 3_557
H16 H10 3.033 3_557
H16 H11 2.957 3_557
H16 H11 2.966 5_545

loop_
_geom_torsion_atom_site_label_1
_geom_torsion_atom_site_label_2
_geom_torsion_atom_site_label_3
_geom_torsion_atom_site_label_4
_geom_torsion
C1 O1 C9 C4 -0.9(3)
C1 O1 C9 C8 179.38(19)
C9 O1 C1 O2 178.15(19)
C9 O1 C1 C2 -2.8(2)
C14 O3 C16 C15 0.1(3)
C16 O3 C14 N2 -0.6(3)
C16 O3 C14 C2 -179.0(2)
C7 N1 C10 C11 86.3(2)
C10 N1 C7 C6 173.97(19)
C10 N1 C7 C8 -6.6(3)
C7 N1 C12 C13 82.5(3)
C12 N1 C7 C6 0.3(3)
C12 N1 C7 C8 179.7(2)
C10 N1 C12 C13 -91.4(2)
C12 N1 C10 C11 -99.7(2)
C14 N2 C15 C16 -0.7(3)
C15 N2 C14 O3 0.9(3)
C15 N2 C14 C2 179.1(2)
O1 C1 C2 C3 4.1(3)
O1 C1 C2 C14 -174.25(18)
O2 C1 C2 C3 -176.9(2)
O2 C1 C2 C14 4.7(3)
C1 C2 C3 C4 -1.8(3)
C1 C2 C14 O3 -27.2(3)
C1 C2 C14 N2 154.6(2)
C3 C2 C14 O3 154.4(2)
C3 C2 C14 N2 -23.7(3)
C14 C2 C3 C4 176.52(19)
C2 C3 C4 C5 179.3(2)
C2 C3 C4 C9 -1.9(3)
C3 C4 C5 C6 176.7(2)
C3 C4 C9 O1 3.3(3)
C3 C4 C9 C8 -177.0(2)
C5 C4 C9 O1 -177.81(18)
C5 C4 C9 C8 1.9(3)
C9 C4 C5 C6 -2.2(3)
C4 C5 C6 C7 -0.0(2)
C5 C6 C7 N1 -178.1(2)
C5 C6 C7 C8 2.5(3)
N1 C7 C8 C9 177.8(2)
C6 C7 C8 C9 -2.8(3)
C7 C8 C9 O1 -179.68(18)
C7 C8 C9 C4 0.6(3)
N2 C15 C16 O3 0.4(3)
